data_7200065
loop_
_publ_author_name
'Kendrick, John'
'Gourlay, Matthew D.'
'Neumann, Marcus A.'
'Leusen, Frank J. J.'

_publ_section_title
;
 Predicting spontaneous racemate resolution using recent developments in
 crystal structure prediction
;
_journal_issue 11
_journal_name_full CrystEngComm
_journal_page_first 2391
_journal_page_last 2399
_journal_paper_doi 10.1039/b909038j
_journal_volume 11
_journal_year 2009
_space_group_IT_number 4
_symmetry_cell_setting monoclinic
_symmetry_Int_Tables_number 4
_symmetry_space_group_name_Hall 'P 2yb'
_symmetry_space_group_name_H-M 'P 1 21 1'
_cell_angle_alpha 90.000000
_cell_angle_beta 144.493184
_cell_angle_gamma 90.000000
_cell_length_a 9.448688
_cell_length_b 8.580373
_cell_length_c 5.747826
_cell_volume 270.650
_cod_data_source_file 4HMO_enantiopure.cif
_cod_data_source_block 4HMO_E_23
_cod_original_sg_symbol_H-M 'P 2_1'
_cod_struct_determination_method theoretical
_cod_database_code 7200065

loop_
_symmetry_equiv_pos_site_id
_symmetry_equiv_pos_as_xyz
1 x,y,z
2 -x,y+1/2,-z

loop_
_atom_site_label
_atom_site_type_symbol
_atom_site_fract_x
_atom_site_fract_y
_atom_site_fract_z
C16 C 0.856103 1.043538 0.145603
C17 C 0.866908 0.871781 0.081418
O18 O 0.727261 0.784840 0.067076
C19 C 0.613284 0.887350 0.058789
N20 N 0.678341 1.033723 0.096471
O21 O 0.471695 0.839355 0.022409
C22 C 0.777622 1.151887 -0.156161
O23 O 0.798976 1.313730 -0.074016
H24 H 1.032660 1.082907 0.450013
H25 H 0.692292 1.338188 -0.084501
H26 H 1.052848 0.826741 0.328747
H27 H 0.600764 1.131275 0.065893
H28 H 0.898798 1.129946 -0.142624
H29 H 0.780974 0.853268 -0.203795
H30 H 0.590615 1.121771 -0.460503
